data_1004094
loop_
_publ_author_name
'Wignacourt, J P'
'Drache, M'
'Conflant, P'
'Boivin, J C'

_publ_section_title
;
Nouvelles phases du systeme Bi~2~O~3~-BiPO~4~ . II.Structure et
proprietes electriques d'une solution solide de type sillenite
;
_journal_coden_ASTM JCPBAN
_journal_name_full
;
Journal de Chimie Physique et de Physico-Chimie Biologique
;
_journal_page_first 1939
_journal_page_last 1949
_journal_volume 88
_journal_year 1991
_chemical_formula_structural 'Bi9.872 Bi1.223 P0.853 O20'
_chemical_formula_sum 'Bi11.095 O20 P0.853'
_chemical_name_systematic
;
Bismuth(III) bismuth(V) phosphorus oxide (9.9/1.2/.9/20)
;
_space_group_IT_number 197
_symmetry_cell_setting cubic
_symmetry_Int_Tables_number 197
_symmetry_space_group_name_Hall 'I 2 2 3'
_symmetry_space_group_name_H-M 'I 2 3'
_cell_angle_alpha 90
_cell_angle_beta 90
_cell_angle_gamma 90
_cell_formula_units_Z 2
_cell_length_a 10.169(1)
_cell_length_b 10.169(2)
_cell_length_c 10.169(2)
_cell_volume 1051.6
_refine_ls_R_factor_all 0.029
_cod_original_formula_sum 'Bi11.095 O20 P.853'
_cod_database_code 1004094

loop_
_symmetry_equiv_pos_as_xyz
x,y,z
y,z,x
z,x,y
x,-y,-z
y,-z,-x
z,-x,-y
-x,y,-z
-y,z,-x
-z,x,-y
-x,-y,z
-y,-z,x
-z,-x,y
1/2+x,1/2+y,1/2+z
1/2+y,1/2+z,1/2+x
1/2+z,1/2+x,1/2+y
1/2+x,1/2-y,1/2-z
1/2+y,1/2-z,1/2-x
1/2+z,1/2-x,1/2-y
1/2-x,1/2+y,1/2-z
1/2-y,1/2+z,1/2-x
1/2-z,1/2+x,1/2-y
1/2-x,1/2-y,1/2+z
1/2-y,1/2-z,1/2+x
1/2-z,1/2-x,1/2+y

loop_
_atom_site_label
_atom_site_type_symbol
_atom_site_symmetry_multiplicity
_atom_site_Wyckoff_symbol
_atom_site_fract_x
_atom_site_fract_y
_atom_site_fract_z
_atom_site_occupancy
_atom_site_attached_hydrogens
_atom_site_calc_flag
Bi1 Bi3+ 24 f 0.8233(5) 0.6793(4) 0.9797(4) 0.8227 0 d
Bi2 Bi5+ 24 f 0.8233(5) 0.6793(4) 0.9797(4) 0.1019 0 d
P1 P5+ 2 a 0. 0. 0. 0.853 0 d
O1 O2- 24 f 0.869(4) 0.757(4) 0.510(7) 1. 0 d
O2 O2- 8 c 0.799(5) 0.799(5) 0.799(5) 1. 0 d
O3 O2- 8 c 0.093(6) 0.093(6) 0.093(6) 1. 0 d

loop_
_atom_type_symbol
_atom_type_oxidation_number
Bi3+ 3.000
Bi5+ 5.000
P5+ 5.000
O2- -2.000
